data_4503379
loop_
_publ_author_name
'Vartanian, Maida'
'Lucassen, Andr\'e C. B.'
'Shimon, Linda J. W.'
'van der Boom, Milko E.'

_publ_section_title
;
 Cocrystallization of a Tripyridyl Donor with Perfluorinated Iodobenzene
 Derivatives: Formation of Different N&#x00B7;&#x00B7;&#x00B7;I Halogen
 Bonds Determining Network vs Plain Packing Crystals
;
_journal_issue 3
_journal_name_full 'Crystal Growth &amp; Design'
_journal_page_first 786
_journal_paper_doi 10.1021/cg701053d
_journal_volume 8
_journal_year 2008
_chemical_formula_moiety 'C27 H21 N3, 2(C6 F3 I3)'
_chemical_formula_sum 'C39 H21 F6 I6 N3'
_chemical_formula_weight 1406.99
_chemical_name_systematic
; 
 ? 
;
_space_group_IT_number 15
_symmetry_cell_setting monoclinic
_symmetry_space_group_name_Hall '-C 2yc'
_symmetry_space_group_name_H-M 'C 1 2/c 1'
_atom_sites_solution_hydrogens geom
_atom_sites_solution_primary direct
_atom_sites_solution_secondary difmap
_audit_creation_method SHELXL-97
_cell_angle_alpha 90.00
_cell_angle_beta 90.3244(11)
_cell_angle_gamma 90.00
_cell_formula_units_Z 4
_cell_length_a 8.8860(2)
_cell_length_b 15.9228(4)
_cell_length_c 29.1087(7)
_cell_measurement_reflns_used 4316
_cell_measurement_temperature 120(2)
_cell_measurement_theta_max 27.48
_cell_measurement_theta_min 2.55
_cell_volume 4118.52(17)
_computing_cell_refinement HKL
_computing_data_collection 'Collect package (Bruker Nonius)'
_computing_data_reduction HKL
_computing_structure_refinement 'SHELXL-97 (Sheldrick, 1997)'
_computing_structure_solution 'SHELXS-97 (Sheldrick, 1990)'
_diffrn_ambient_temperature 120(2)
_diffrn_measured_fraction_theta_full 0.990
_diffrn_measured_fraction_theta_max 0.990
_diffrn_measurement_device_type 'Nonius KappaCCD'
_diffrn_measurement_method 'phi and omega scans'
_diffrn_radiation_monochromator graphite
_diffrn_radiation_source 'fine-focus sealed tube'
_diffrn_radiation_type MoK\a
_diffrn_radiation_wavelength 0.71073
_diffrn_reflns_av_R_equivalents 0.0450
_diffrn_reflns_av_sigmaI/netI 0.0375
_diffrn_reflns_limit_h_max 11
_diffrn_reflns_limit_h_min -11
_diffrn_reflns_limit_k_max 19
_diffrn_reflns_limit_k_min 0
_diffrn_reflns_limit_l_max 36
_diffrn_reflns_limit_l_min 0
_diffrn_reflns_number 17594
_diffrn_reflns_theta_full 26.37
_diffrn_reflns_theta_max 26.37
_diffrn_reflns_theta_min 2.56
_exptl_absorpt_coefficient_mu 4.585
_exptl_absorpt_correction_T_max 0.4009
_exptl_absorpt_correction_T_min 0.2274
_exptl_absorpt_correction_type empirical
_exptl_absorpt_process_details 'SHELXL-97 (Sheldrick, 1997)'
_exptl_crystal_colour yellow
_exptl_crystal_density_diffrn 2.269
_exptl_crystal_density_method 'not measured'
_exptl_crystal_description Plate
_exptl_crystal_F_000 2592
_exptl_crystal_size_max 0.40
_exptl_crystal_size_mid 0.40
_exptl_crystal_size_min 0.20
_refine_diff_density_max 0.874
_refine_diff_density_min -1.445
_refine_diff_density_rms 0.156
_refine_ls_extinction_method none
_refine_ls_goodness_of_fit_ref 1.243
_refine_ls_hydrogen_treatment riding
_refine_ls_matrix_type full
_refine_ls_number_parameters 274
_refine_ls_number_reflns 4178
_refine_ls_number_restraints 0
_refine_ls_restrained_S_all 1.243
_refine_ls_R_factor_all 0.0512
_refine_ls_R_factor_gt 0.0433
_refine_ls_shift/su_max 0.002
_refine_ls_shift/su_mean 0.000
_refine_ls_structure_factor_coef Fsqd
_refine_ls_weighting_details 'calc w=1/[\s^2^(Fo^2^)+(0.0000P)^2^+66.8608P] where P=(Fo^2^+2Fc^2^)/3'
_refine_ls_weighting_scheme calc
_refine_ls_wR_factor_gt 0.0885
_refine_ls_wR_factor_ref 0.0904
_reflns_number_gt 3655
_reflns_number_total 4178
_reflns_threshold_expression >2sigma(I)
_cod_data_source_file cg701053d-file003.cif
_cod_data_source_block v56a
_cod_depositor_comments
;
The following automatic conversions were performed:

'_symmetry_cell_setting' value 'Monoclinic' changed to 'monoclinic'
according to /home/saulius/struct/CIF-dictionaries/cif_core.dic
dictionary named 'cif_core.dic' version 2.4.1 from 2010-06-29.

Automatic conversion script
Id: cif_fix_values 1715 2011-07-08 13:25:40Z adriana 
;
_cod_original_cell_volume 4118.62(17)
_cod_original_sg_symbol_H-M C2/c
_cod_database_code 4503379

loop_
_symmetry_equiv_pos_as_xyz
'x, y, z'
'-x, y, -z+1/2'
'x+1/2, y+1/2, z'
'-x+1/2, y+1/2, -z+1/2'
'-x, -y, -z'
'x, -y, z-1/2'
'-x+1/2, -y+1/2, -z'
'x+1/2, -y+1/2, z-1/2'

loop_
_atom_site_label
_atom_site_type_symbol
_atom_site_fract_x
_atom_site_fract_y
_atom_site_fract_z
_atom_site_U_iso_or_equiv
_atom_site_adp_type
_atom_site_occupancy
_atom_site_symmetry_multiplicity
_atom_site_calc_flag
_atom_site_refinement_flags
_atom_site_disorder_assembly
_atom_site_disorder_group
I1 I 0.53597(6) 0.52159(3) 0.174216(16) 0.03470(14) Uani 1 1 d . . .
I2 I 0.23234(5) 0.49766(3) -0.011238(15) 0.02977(13) Uani 1 1 d . . .
I3 I 0.59101(7) 0.20205(3) 0.06307(2) 0.04246(16) Uani 1 1 d . . .
F1 F 0.6343(4) 0.3382(2) 0.14148(14) 0.0300(9) Uani 1 1 d . . .
F2 F 0.3559(4) 0.5657(2) 0.08429(15) 0.0317(9) Uani 1 1 d . . .
F3 F 0.3870(5) 0.3161(3) -0.00099(14) 0.0365(10) Uani 1 1 d . . .
C1 C 0.4956(7) 0.4528(4) 0.1144(2) 0.0218(14) Uani 1 1 d . . .
C2 C 0.4066(7) 0.4859(4) 0.0796(2) 0.0206(13) Uani 1 1 d . . .
C3 C 0.3669(7) 0.4430(4) 0.0405(2) 0.0239(14) Uani 1 1 d . . .
C4 C 0.4222(7) 0.3614(4) 0.0370(2) 0.0235(14) Uani 1 1 d . . .
C5 C 0.5110(7) 0.3241(4) 0.0701(2) 0.0205(13) Uani 1 1 d . . .
C6 C 0.5478(7) 0.3726(4) 0.1086(2) 0.0200(13) Uani 1 1 d . . .
N7 N 0.0000 0.1678(5) 0.2500 0.032(2) Uani 1 2 d S . .
C8 C 0.0914(8) 0.2126(5) 0.2772(3) 0.0316(17) Uani 1 1 d . . .
H8 H 0.1580 0.1828 0.2969 0.038 Uiso 1 1 calc R . .
C9 C 0.0953(9) 0.2981(5) 0.2784(2) 0.040(2) Uani 1 1 d . . .
H9 H 0.1631 0.3261 0.2985 0.048 Uiso 1 1 calc R . .
C10 C 0.0000 0.3442(7) 0.2500 0.040(3) Uani 1 2 d S . .
C11 C -0.0395(14) 0.4355(8) 0.2391(5) 0.020(3) Uani 0.50 1 d P . .
H11 H -0.1186 0.4503 0.2172 0.023 Uiso 0.50 1 d P . .
C12 C 0.0367(14) 0.4945(9) 0.2604(5) 0.022(3) Uani 0.50 1 d P . .
H12 H 0.1151 0.4794 0.2824 0.026 Uiso 0.50 1 d P . .
C13 C 0.0000 0.5861(6) 0.2500 0.036(3) Uani 1 2 d S . .
C14 C 0.0798(9) 0.6312(5) 0.2828(2) 0.0371(19) Uani 1 1 d . A .
H14 H 0.1335 0.6016 0.3060 0.045 Uiso 1 1 calc R . .
C15 C 0.0835(8) 0.7179(5) 0.2828(3) 0.0362(19) Uani 1 1 d . . .
C16A C 0.1690(15) 0.7868(11) 0.3084(5) 0.019(3) Uani 0.50 1 d P A 1
H16A H 0.1584 0.8442 0.3001 0.023 Uiso 0.50 1 calc PR A 1
C17A C 0.2580(16) 0.7636(10) 0.3424(5) 0.023(3) Uani 0.50 1 d P A 1
H17A H 0.2660 0.7067 0.3519 0.027 Uiso 0.50 1 calc PR A 1
C16B C 0.2353(14) 0.8181(9) 0.3284(5) 0.019(3) Uani 0.50 1 d P A 2
H16B H 0.2013 0.8621 0.3089 0.023 Uiso 0.50 1 calc PR A 2
C17B C 0.1833(15) 0.7395(10) 0.3231(5) 0.019(3) Uani 0.50 1 d P A 2
H17B H 0.2096 0.6974 0.3448 0.022 Uiso 0.50 1 calc PR A 2
C18 C 0.3492(8) 0.8350(6) 0.3661(3) 0.040(2) Uani 1 1 d . . .
C19 C 0.4263(11) 0.7952(5) 0.4003(3) 0.049(2) Uani 1 1 d . A .
H19 H 0.4115 0.7369 0.4054 0.058 Uiso 1 1 calc R . .
C20 C 0.5260(9) 0.8396(6) 0.4274(3) 0.041(2) Uani 1 1 d . . .
H20 H 0.5761 0.8103 0.4515 0.050 Uiso 1 1 calc R A .
N21 N 0.5560(7) 0.9200(4) 0.4221(2) 0.0346(15) Uani 1 1 d . A .
C22 C 0.4808(9) 0.9584(5) 0.3887(3) 0.0353(18) Uani 1 1 d . . .
H22 H 0.4995 1.0164 0.3838 0.042 Uiso 1 1 calc R A .
C23 C 0.3778(9) 0.9193(6) 0.3608(3) 0.041(2) Uani 1 1 d . A .
H23 H 0.3261 0.9504 0.3378 0.049 Uiso 1 1 calc R . .
C24 C 0.0000 0.7595(6) 0.2500 0.033(3) Uani 1 2 d S . .
H24 H 0.0000 0.8191 0.2500 0.039 Uiso 1 2 calc SR . .

loop_
_atom_site_aniso_label
_atom_site_aniso_U_11
_atom_site_aniso_U_22
_atom_site_aniso_U_33
_atom_site_aniso_U_23
_atom_site_aniso_U_13
_atom_site_aniso_U_12
I1 0.0422(3) 0.0337(3) 0.0281(3) -0.0086(2) -0.0051(2) -0.0136(2)
I2 0.0179(2) 0.0458(3) 0.0256(2) 0.0148(2) -0.00219(16) 0.00292(19)
I3 0.0556(3) 0.0172(2) 0.0546(3) -0.0002(2) 0.0058(3) 0.0125(2)
F1 0.028(2) 0.031(2) 0.031(2) 0.0072(18) -0.0087(17) 0.0072(17)
F2 0.035(2) 0.0151(19) 0.045(3) 0.0014(17) -0.0029(19) 0.0104(17)
F3 0.049(3) 0.032(2) 0.028(2) -0.0124(19) -0.0081(19) -0.001(2)
C1 0.026(3) 0.020(3) 0.020(3) -0.005(3) -0.001(3) -0.004(3)
C2 0.017(3) 0.017(3) 0.028(3) -0.003(3) 0.001(2) 0.004(3)
C3 0.022(3) 0.027(4) 0.023(3) 0.011(3) 0.002(3) -0.001(3)
C4 0.021(3) 0.025(3) 0.024(3) -0.003(3) -0.002(3) -0.001(3)
C5 0.025(3) 0.010(3) 0.026(3) 0.001(3) 0.003(3) 0.004(3)
C6 0.015(3) 0.024(3) 0.021(3) 0.009(3) 0.000(2) 0.001(3)
N7 0.035(5) 0.013(4) 0.047(6) 0.000 0.000(4) 0.000
C8 0.028(4) 0.033(4) 0.034(4) 0.016(3) 0.000(3) -0.001(3)
C9 0.046(5) 0.055(5) 0.021(4) -0.013(4) 0.008(3) -0.030(4)
C10 0.067(8) 0.024(5) 0.031(6) 0.000 0.030(6) 0.000
C11 0.018(7) 0.011(7) 0.029(8) 0.001(5) -0.003(5) 0.002(5)
C12 0.023(8) 0.019(7) 0.023(8) 0.002(5) -0.002(5) 0.003(5)
C13 0.056(7) 0.021(5) 0.031(6) 0.000 0.029(5) 0.000
C14 0.038(4) 0.050(5) 0.023(4) 0.008(4) 0.006(3) 0.024(4)
C15 0.023(4) 0.044(5) 0.041(5) -0.030(4) -0.007(3) 0.003(3)
C16A 0.022(7) 0.015(7) 0.021(7) 0.001(7) 0.004(6) -0.002(6)
C17A 0.035(8) 0.013(7) 0.019(7) -0.010(6) 0.003(6) -0.008(6)
C16B 0.014(6) 0.020(8) 0.024(7) 0.001(7) 0.000(5) 0.002(6)
C17B 0.023(7) 0.014(7) 0.018(7) -0.004(7) -0.006(5) -0.006(6)
C18 0.023(4) 0.067(6) 0.031(4) -0.024(4) 0.008(3) -0.020(4)
C19 0.069(6) 0.026(4) 0.051(5) -0.012(4) 0.021(5) -0.019(4)
C20 0.042(5) 0.048(5) 0.034(4) 0.009(4) -0.007(3) 0.008(4)
N21 0.029(3) 0.050(4) 0.025(3) -0.013(3) 0.000(3) -0.009(3)
C22 0.040(4) 0.029(4) 0.037(4) -0.005(3) 0.014(3) 0.000(3)
C23 0.029(4) 0.074(6) 0.021(4) 0.000(4) 0.005(3) 0.012(4)
C24 0.018(5) 0.006(4) 0.075(8) 0.000 0.009(5) 0.000

loop_
_atom_type_symbol
_atom_type_description
_atom_type_scat_dispersion_real
_atom_type_scat_dispersion_imag
_atom_type_scat_source
C C 0.0033 0.0016 'International Tables Vol C Tables 4.2.6.8 and 6.1.1.4'
H H 0.0000 0.0000 'International Tables Vol C Tables 4.2.6.8 and 6.1.1.4'
N N 0.0061 0.0033 'International Tables Vol C Tables 4.2.6.8 and 6.1.1.4'
F F 0.0171 0.0103 'International Tables Vol C Tables 4.2.6.8 and 6.1.1.4'
I I -0.4742 1.8119 'International Tables Vol C Tables 4.2.6.8 and 6.1.1.4'

loop_
_geom_angle_atom_site_label_1
_geom_angle_atom_site_label_2
_geom_angle_atom_site_label_3
_geom_angle
_geom_angle_site_symmetry_1
_geom_angle_site_symmetry_3
C6 C1 C2 117.3(6) . .
C6 C1 I1 122.3(5) . .
C2 C1 I1 120.4(5) . .
F2 C2 C3 117.8(6) . .
F2 C2 C1 118.1(6) . .
C3 C2 C1 124.1(6) . .
C2 C3 C4 115.8(6) . .
C2 C3 I2 122.0(5) . .
C4 C3 I2 122.2(5) . .
F3 C4 C5 118.1(6) . .
F3 C4 C3 118.3(6) . .
C5 C4 C3 123.6(6) . .
C4 C5 C6 117.0(6) . .
C4 C5 I3 121.9(5) . .
C6 C5 I3 121.1(5) . .
F1 C6 C1 119.2(6) . .
F1 C6 C5 118.5(6) . .
C1 C6 C5 122.3(6) . .
C8 N7 C8 115.5(8) . 2
N7 C8 C9 124.3(7) . .
N7 C8 H8 117.8 . .
C9 C8 H8 117.8 . .
C8 C9 C10 119.8(7) . .
C8 C9 H9 120.1 . .
C10 C9 H9 120.1 . .
C9 C10 C9 116.2(10) . 2
C9 C10 C11 139.9(7) . .
C9 C10 C11 103.9(6) 2 .
C9 C10 C11 103.9(6) . 2
C9 C10 C11 139.9(7) 2 2
C11 C10 C11 36.0(10) . 2
C12 C11 C11 88.2(11) 2 2
C12 C11 C12 42.6(13) 2 .
C11 C11 C12 45.7(7) 2 .
C12 C11 C10 160.2(15) 2 .
C11 C11 C10 72.0(5) 2 .
C12 C11 C10 117.7(10) . .
C12 C11 H11 77.8 2 .
C11 C11 H11 166.0 2 .
C12 C11 H11 120.4 . .
C10 C11 H11 122.0 . .
C12 C12 C11 91.8(11) 2 2
C12 C12 C11 45.7(7) 2 .
C11 C12 C11 46.1(13) 2 .
C12 C12 C13 73.1(5) 2 .
C11 C12 C13 164.8(15) 2 .
C11 C12 C13 118.8(10) . .
C12 C12 H12 165.7 2 .
C11 C12 H12 73.9 2 .
C11 C12 H12 120.0 . .
C13 C12 H12 121.2 . .
C14 C13 C14 117.6(10) 2 .
C14 C13 C12 137.8(7) 2 .
C14 C13 C12 104.5(6) . .
C14 C13 C12 104.5(6) 2 2
C14 C13 C12 137.8(7) . 2
C12 C13 C12 33.9(10) . 2
C15 C14 C13 122.0(7) . .
C15 C14 H14 119.0 . .
C13 C14 H14 119.0 . .
C24 C15 C14 118.0(7) . .
C24 C15 C17B 138.0(9) . .
C14 C15 C17B 104.0(9) . .
C24 C15 C16A 105.0(9) . .
C14 C15 C16A 136.8(9) . .
C17B C15 C16A 33.5(7) . .
C17A C16A C15 117.5(16) . .
C17A C16A H16A 121.2 . .
C15 C16A H16A 121.2 . .
C16A C17A C18 116.0(15) . .
C16A C17A H17A 122.0 . .
C18 C17A H17A 122.0 . .
C17B C16B C18 118.5(15) . .
C17B C16B H16B 120.7 . .
C18 C16B H16B 120.7 . .
C16B C17B C15 120.2(16) . .
C16B C17B H17B 119.9 . .
C15 C17B H17B 119.9 . .
C19 C18 C23 116.3(7) . .
C19 C18 C16B 141.2(10) . .
C23 C18 C16B 102.4(9) . .
C19 C18 C17A 104.1(9) . .
C23 C18 C17A 139.4(10) . .
C16B C18 C17A 37.2(7) . .
C18 C19 C20 120.0(8) . .
C18 C19 H19 120.0 . .
C20 C19 H19 120.0 . .
N21 C20 C19 124.1(8) . .
N21 C20 H20 117.9 . .
C19 C20 H20 117.9 . .
C20 N21 C22 115.6(7) . .
N21 C22 C23 123.9(8) . .
N21 C22 H22 118.0 . .
C23 C22 H22 118.0 . .
C22 C23 C18 120.0(8) . .
C22 C23 H23 120.0 . .
C18 C23 H23 120.0 . .
C15 C24 C15 122.5(9) . 2
C15 C24 H24 118.8 . .
C15 C24 H24 118.8 2 .

loop_
_geom_bond_atom_site_label_1
_geom_bond_atom_site_label_2
_geom_bond_distance
_geom_bond_site_symmetry_2
I1 C1 2.087(6) .
I2 C3 2.105(6) .
I3 C5 2.080(6) .
F1 C6 1.340(7) .
F2 C2 1.356(7) .
F3 C4 1.356(7) .
C1 C6 1.370(9) .
C1 C2 1.385(9) .
C2 C3 1.373(9) .
C3 C4 1.393(9) .
C4 C5 1.376(9) .
C5 C6 1.399(9) .
N7 C8 1.336(8) .
N7 C8 1.336(8) 2
C8 C9 1.362(11) .
C8 H8 0.9500 .
C9 C10 1.389(10) .
C9 H9 0.9500 .
C10 C9 1.389(10) 2
C10 C11 1.530(15) .
C10 C11 1.530(15) 2
C11 C12 0.939(16) 2
C11 C11 0.95(2) 2
C11 C12 1.312(16) .
C11 H11 0.9744 .
C12 C12 0.89(2) 2
C12 C11 0.939(16) 2
C12 C13 1.524(16) .
C12 H12 0.9727 .
C13 C14 1.388(10) 2
C13 C14 1.388(10) .
C13 C12 1.524(16) 2
C14 C15 1.381(11) .
C14 H14 0.9500 .
C15 C24 1.375(9) .
C15 C17B 1.507(16) .
C15 C16A 1.526(17) .
C16A C17A 1.32(2) .
C16A H16A 0.9500 .
C17A C18 1.555(16) .
C17A H17A 0.9500 .
C16B C17B 1.34(2) .
C16B C18 1.513(16) .
C16B H16B 0.9500 .
C17B H17B 0.9500 .
C18 C19 1.361(13) .
C18 C23 1.375(13) .
C19 C20 1.378(12) .
C19 H19 0.9500 .
C20 N21 1.318(11) .
C20 H20 0.9500 .
N21 C22 1.327(10) .
C22 C23 1.370(11) .
C22 H22 0.9500 .
C23 H23 0.9500 .
C24 C15 1.375(9) 2
C24 H24 0.9500 .

loop_
_geom_torsion_atom_site_label_1
_geom_torsion_atom_site_label_2
_geom_torsion_atom_site_label_3
_geom_torsion_atom_site_label_4
_geom_torsion
_geom_torsion_site_symmetry_1
_geom_torsion_site_symmetry_4
C6 C1 C2 F2 -178.9(5) . .
I1 C1 C2 F2 4.5(8) . .
C6 C1 C2 C3 0.8(10) . .
I1 C1 C2 C3 -175.8(5) . .
F2 C2 C3 C4 179.7(5) . .
C1 C2 C3 C4 0.0(10) . .
F2 C2 C3 I2 0.1(8) . .
C1 C2 C3 I2 -179.5(5) . .
C2 C3 C4 F3 -179.7(6) . .
I2 C3 C4 F3 -0.2(8) . .
C2 C3 C4 C5 0.1(10) . .
I2 C3 C4 C5 179.6(5) . .
F3 C4 C5 C6 178.9(6) . .
C3 C4 C5 C6 -0.9(10) . .
F3 C4 C5 I3 0.0(8) . .
C3 C4 C5 I3 -179.8(5) . .
C2 C1 C6 F1 180.0(5) . .
I1 C1 C6 F1 -3.5(8) . .
C2 C1 C6 C5 -1.6(9) . .
I1 C1 C6 C5 174.9(5) . .
C4 C5 C6 F1 -179.9(5) . .
I3 C5 C6 F1 -1.0(8) . .
C4 C5 C6 C1 1.7(9) . .
I3 C5 C6 C1 -179.4(5) . .
C8 N7 C8 C9 0.0(6) 2 .
N7 C8 C9 C10 0.0(11) . .
C8 C9 C10 C9 0.0(5) . 2
C8 C9 C10 C11 179.0(9) . .
C8 C9 C10 C11 -179.3(8) . 2
C9 C10 C11 C12 4(5) . 2
C9 C10 C11 C12 -177(5) 2 2
C11 C10 C11 C12 1(4) 2 2
C9 C10 C11 C11 3(2) . 2
C9 C10 C11 C11 -178.2(15) 2 2
C9 C10 C11 C12 2.5(17) . .
C9 C10 C11 C12 -178.4(11) 2 .
C11 C10 C11 C12 -0.3(10) 2 .
C11 C11 C12 C12 179(4) 2 2
C10 C11 C12 C12 179(2) . 2
C12 C11 C12 C11 -179(4) 2 2
C10 C11 C12 C11 0.3(13) . 2
C12 C11 C12 C13 0.4(14) 2 .
C11 C11 C12 C13 179(2) 2 .
C10 C11 C12 C13 179.8(9) . .
C12 C12 C13 C14 -14(2) 2 2
C11 C12 C13 C14 -12(7) 2 2
C11 C12 C13 C14 -13.9(17) . 2
C12 C12 C13 C14 170.6(16) 2 .
C11 C12 C13 C14 172(6) 2 .
C11 C12 C13 C14 170.3(11) . .
C11 C12 C13 C12 1(5) 2 2
C11 C12 C13 C12 -0.3(10) . 2
C14 C13 C14 C15 -1.3(5) 2 .
C12 C13 C14 C15 175.5(8) . .
C12 C13 C14 C15 -176.7(9) 2 .
C13 C14 C15 C24 2.6(10) . .
C13 C14 C15 C17B -179.0(7) . .
C13 C14 C15 C16A -171.3(9) . .
C24 C15 C16A C17A 179.5(10) . .
C14 C15 C16A C17A -6.1(18) . .
C17B C15 C16A C17A 7.6(12) . .
C15 C16A C17A C18 177.1(9) . .
C18 C16B C17B C15 -173.1(9) . .
C24 C15 C17B C16B -14.7(19) . .
C14 C15 C17B C16B 167.4(11) . .
C16A C15 C17B C16B -3.0(11) . .
C17B C16B C18 C19 0.0(19) . .
C17B C16B C18 C23 178.9(11) . .
C17B C16B C18 C17A 3.7(11) . .
C16A C17A C18 C19 178.0(11) . .
C16A C17A C18 C23 -6.7(19) . .
C16A C17A C18 C16B 0.4(10) . .
C23 C18 C19 C20 0.4(12) . .
C16B C18 C19 C20 179.2(11) . .
C17A C18 C19 C20 176.9(8) . .
C18 C19 C20 N21 -1.6(13) . .
C19 C20 N21 C22 1.3(12) . .
C20 N21 C22 C23 0.1(11) . .
N21 C22 C23 C18 -1.2(12) . .
C19 C18 C23 C22 0.9(11) . .
C16B C18 C23 C22 -178.4(8) . .
C17A C18 C23 C22 -174.0(10) . .
C14 C15 C24 C15 -1.3(5) . 2
C17B C15 C24 C15 -178.9(12) . 2
C16A C15 C24 C15 174.4(7) . 2
